data_2227978
loop_
_publ_author_name
'Naveenkumar, H. S.'
'Sadikun, Amirin'
'Ibrahim, Pazilah'
'Goh, Jia Hao'
'Fun, Hoong-Kun'

_publ_section_title
;
 (<i>E</i>)-<i>N</i>'-(2,3,4-Trihydroxybenzylidene)isonicotinohydrazide
 dihydrate
;
_journal_coeditor_code RZ2508
_journal_issue 11
_journal_name_full 'Acta Crystallographica Section E'
_journal_page_first o3017
_journal_page_last o3018
_journal_paper_doi 10.1107/S1600536810043965
_journal_volume 66
_journal_year 2010
_chemical_formula_iupac 'C13 H11 N3 O4 , 2H2 O'
_chemical_formula_moiety 'C13 H11 N3 O4, 2(H2 O)'
_chemical_formula_sum 'C13 H15 N3 O6'
_chemical_formula_weight 309.28
_chemical_name_systematic
;
(<i>E</i>)-<i>N</i>'-(2,3,4-Trihydroxybenzylidene)isonicotinohydrazide
dihydrate
;
_space_group_IT_number 14
_symmetry_cell_setting monoclinic
_symmetry_space_group_name_Hall '-P 2ybc'
_symmetry_space_group_name_H-M 'P 1 21/c 1'
_atom_sites_solution_hydrogens geom
_atom_sites_solution_primary direct
_atom_sites_solution_secondary difmap
_audit_creation_method SHELXL97
_cell_angle_alpha 90.00
_cell_angle_beta 106.416(2)
_cell_angle_gamma 90.00
_cell_formula_units_Z 4
_cell_length_a 6.9504(5)
_cell_length_b 19.9077(13)
_cell_length_c 10.0930(7)
_cell_measurement_reflns_used 7532
_cell_measurement_temperature 100.00(10)
_cell_measurement_theta_max 34.47
_cell_measurement_theta_min 2.94
_cell_volume 1339.60(16)
_computing_cell_refinement 'SAINT (Bruker, 2009)'
_computing_data_collection 'APEX2 (Bruker, 2009)'
_computing_data_reduction 'SAINT (Bruker, 2009)'
_computing_molecular_graphics 'SHELXTL (Sheldrick, 2008)'
_computing_publication_material
;
SHELXTL (Sheldrick, 2008) and PLATON (Spek, 2009)
;
_computing_structure_refinement 'SHELXTL (Sheldrick, 2008)'
_computing_structure_solution 'SHELXTL (Sheldrick, 2008)'
_diffrn_ambient_temperature 100.00(10)
_diffrn_measured_fraction_theta_full 0.994
_diffrn_measured_fraction_theta_max 0.994
_diffrn_measurement_device_type 'Bruker APEXII DUO CCD area-detector'
_diffrn_measurement_method '\f and \w'
_diffrn_radiation_monochromator graphite
_diffrn_radiation_source 'fine-focus sealed tube'
_diffrn_radiation_type MoK\a
_diffrn_radiation_wavelength 0.71073
_diffrn_reflns_av_R_equivalents 0.0314
_diffrn_reflns_av_sigmaI/netI 0.0296
_diffrn_reflns_limit_h_max 11
_diffrn_reflns_limit_h_min -11
_diffrn_reflns_limit_k_max 31
_diffrn_reflns_limit_k_min -31
_diffrn_reflns_limit_l_max 14
_diffrn_reflns_limit_l_min -16
_diffrn_reflns_number 21520
_diffrn_reflns_theta_full 34.53
_diffrn_reflns_theta_max 34.53
_diffrn_reflns_theta_min 2.34
_diffrn_standards_number 0
_exptl_absorpt_coefficient_mu 0.123
_exptl_absorpt_correction_T_max 0.9889
_exptl_absorpt_correction_T_min 0.9586
_exptl_absorpt_correction_type multi-scan
_exptl_absorpt_process_details '(SADABS; Bruker, 2009)'
_exptl_crystal_colour brown
_exptl_crystal_density_diffrn 1.534
_exptl_crystal_density_method 'not measured'
_exptl_crystal_description plate
_exptl_crystal_F_000 648
_exptl_crystal_size_max 0.346
_exptl_crystal_size_mid 0.184
_exptl_crystal_size_min 0.091
_refine_diff_density_max 0.504
_refine_diff_density_min -0.259
_refine_ls_extinction_method none
_refine_ls_goodness_of_fit_ref 1.031
_refine_ls_hydrogen_treatment refall
_refine_ls_matrix_type full
_refine_ls_number_parameters 259
_refine_ls_number_reflns 5656
_refine_ls_number_restraints 0
_refine_ls_restrained_S_all 1.031
_refine_ls_R_factor_all 0.0481
_refine_ls_R_factor_gt 0.0379
_refine_ls_shift/su_max 0.001
_refine_ls_shift/su_mean 0.000
_refine_ls_structure_factor_coef Fsqd
_refine_ls_weighting_details 'calc w = 1/[\s^2^(Fo^2^)+(0.0651P)^2^+0.2238P] where P=(Fo^2^+2Fc^2^)/3'
_refine_ls_weighting_scheme calc
_refine_ls_wR_factor_gt 0.1042
_refine_ls_wR_factor_ref 0.1133
_reflns_number_gt 4668
_reflns_number_total 5656
_reflns_threshold_expression I>2\s(I)
_cod_data_source_file rz2508.cif
_cod_data_source_block I
_cod_original_sg_symbol_H-M 'P 21/c'
_cod_database_code 2227978
_cod_database_fobs_code 2227978

loop_
_symmetry_equiv_pos_as_xyz
'x, y, z'
'-x, y+1/2, -z+1/2'
'-x, -y, -z'
'x, -y-1/2, z-1/2'

loop_
_atom_site_type_symbol
_atom_site_label
_atom_site_fract_x
_atom_site_fract_y
_atom_site_fract_z
_atom_site_U_iso_or_equiv
_atom_site_adp_type
_atom_site_calc_flag
_atom_site_refinement_flags
_atom_site_occupancy
_atom_site_disorder_assembly
_atom_site_disorder_group
O O1 1.01608(10) 0.51301(3) 1.29712(6) 0.01639(12) Uani d . 1 . .
O O2 0.67646(10) 0.62875(3) 0.99244(6) 0.01723(13) Uani d . 1 . .
O O3 0.48628(10) 0.72385(3) 0.80029(6) 0.01782(13) Uani d . 1 . .
O O4 0.29346(10) 0.68845(3) 0.54245(6) 0.01504(12) Uani d . 1 . .
N N1 1.23127(11) 0.28684(4) 1.50037(7) 0.01687(14) Uani d . 1 . .
N N2 0.86827(10) 0.44582(3) 1.11516(6) 0.01251(12) Uani d . 1 . .
N N3 0.78423(10) 0.50085(3) 1.03671(7) 0.01281(12) Uani d . 1 . .
C C1 1.05976(13) 0.33042(4) 1.27584(8) 0.01494(14) Uani d . 1 . .
C C2 1.14706(13) 0.27828(4) 1.36485(8) 0.01646(15) Uani d . 1 . .
C C3 1.22531(14) 0.34874(4) 1.55190(8) 0.01760(15) Uani d . 1 . .
C C4 1.14150(13) 0.40355(4) 1.47177(8) 0.01499(14) Uani d . 1 . .
C C5 1.05899(11) 0.39475(4) 1.32999(7) 0.01165(13) Uani d . 1 . .
C C6 0.97938(12) 0.45639(4) 1.24693(7) 0.01180(13) Uani d . 1 . .
C C7 0.68132(12) 0.48824(4) 0.91109(8) 0.01247(13) Uani d . 1 . .
C C8 0.58229(11) 0.54102(3) 0.81860(7) 0.01120(13) Uani d . 1 . .
C C9 0.58328(11) 0.60855(4) 0.85957(7) 0.01149(13) Uani d . 1 . .
C C10 0.48749(12) 0.65802(4) 0.76616(7) 0.01176(13) Uani d . 1 . .
C C11 0.38589(11) 0.63908(4) 0.63033(7) 0.01128(13) Uani d . 1 . .
C C12 0.38052(12) 0.57192(4) 0.58943(7) 0.01307(13) Uani d . 1 . .
C C13 0.47908(12) 0.52365(4) 0.68254(7) 0.01302(13) Uani d . 1 . .
O O1W 0.13931(13) 0.64535(3) 0.28519(7) 0.02289(15) Uani d . 1 . .
O O2W 0.30816(11) 0.67273(3) 0.05904(7) 0.01959(13) Uani d . 1 . .
H H1O2 0.732(3) 0.5922(9) 1.0365(17) 0.041(4) Uiso d . 1 . .
H H1O3 0.582(3) 0.7387(9) 0.8694(18) 0.045(5) Uiso d . 1 . .
H H1O4 0.247(3) 0.6695(9) 0.4591(19) 0.045(5) Uiso d . 1 . .
H H1N2 0.836(2) 0.4055(8) 1.0773(15) 0.034(4) Uiso d . 1 . .
H H1A 1.001(2) 0.3205(7) 1.1767(14) 0.023(3) Uiso d . 1 . .
H H2A 1.146(2) 0.2338(7) 1.3281(14) 0.023(3) Uiso d . 1 . .
H H3A 1.282(2) 0.3542(6) 1.6527(14) 0.021(3) Uiso d . 1 . .
H H4A 1.135(2) 0.4445(7) 1.5129(14) 0.028(3) Uiso d . 1 . .
H H7A 0.665(2) 0.4412(7) 0.8788(15) 0.029(3) Uiso d . 1 . .
H H12A 0.306(2) 0.5605(7) 0.4985(13) 0.020(3) Uiso d . 1 . .
H H13A 0.479(2) 0.4751(7) 0.6573(14) 0.021(3) Uiso d . 1 . .
H H1W1 0.102(3) 0.6006(9) 0.2736(17) 0.043(4) Uiso d . 1 . .
H H2W1 0.206(3) 0.6521(8) 0.2292(17) 0.038(4) Uiso d . 1 . .
H H1W2 0.425(2) 0.6675(7) 0.0549(15) 0.030(4) Uiso d . 1 . .
H H2W2 0.309(3) 0.7161(10) 0.0608(19) 0.049(5) Uiso d . 1 . .

loop_
_atom_site_aniso_label
_atom_site_aniso_U_11
_atom_site_aniso_U_22
_atom_site_aniso_U_33
_atom_site_aniso_U_12
_atom_site_aniso_U_13
_atom_site_aniso_U_23
O1 0.0222(3) 0.0097(2) 0.0151(2) -0.0004(2) 0.0018(2) -0.00091(18)
O2 0.0237(3) 0.0122(2) 0.0108(2) 0.0021(2) -0.0033(2) -0.00140(18)
O3 0.0247(3) 0.0080(2) 0.0154(2) 0.0006(2) -0.0029(2) -0.00218(18)
O4 0.0206(3) 0.0099(2) 0.0112(2) 0.00154(19) -0.0010(2) 0.00164(17)
N1 0.0185(3) 0.0132(3) 0.0162(3) 0.0008(2) 0.0005(2) 0.0031(2)
N2 0.0154(3) 0.0084(2) 0.0115(2) 0.0012(2) 0.0002(2) 0.00147(19)
N3 0.0139(3) 0.0104(2) 0.0126(3) 0.0018(2) 0.0014(2) 0.00298(19)
C1 0.0188(4) 0.0110(3) 0.0133(3) 0.0015(2) 0.0017(3) 0.0002(2)
C2 0.0195(4) 0.0109(3) 0.0169(3) 0.0021(3) 0.0018(3) 0.0012(2)
C3 0.0218(4) 0.0148(3) 0.0129(3) 0.0008(3) -0.0006(3) 0.0023(2)
C4 0.0179(4) 0.0121(3) 0.0125(3) 0.0008(2) 0.0003(2) 0.0006(2)
C5 0.0121(3) 0.0097(3) 0.0121(3) 0.0005(2) 0.0017(2) 0.0012(2)
C6 0.0127(3) 0.0103(3) 0.0115(3) 0.0006(2) 0.0021(2) 0.0009(2)
C7 0.0146(3) 0.0095(3) 0.0126(3) 0.0010(2) 0.0026(2) 0.0011(2)
C8 0.0128(3) 0.0088(3) 0.0110(3) 0.0007(2) 0.0018(2) 0.0008(2)
C9 0.0129(3) 0.0097(3) 0.0101(3) 0.0001(2) 0.0004(2) -0.0001(2)
C10 0.0137(3) 0.0084(3) 0.0116(3) -0.0001(2) 0.0010(2) 0.0001(2)
C11 0.0129(3) 0.0093(3) 0.0106(3) 0.0002(2) 0.0015(2) 0.0010(2)
C12 0.0163(3) 0.0102(3) 0.0110(3) 0.0005(2) 0.0011(2) -0.0003(2)
C13 0.0165(3) 0.0093(3) 0.0117(3) 0.0006(2) 0.0015(2) -0.0004(2)
O1W 0.0385(4) 0.0160(3) 0.0140(3) -0.0034(3) 0.0071(3) -0.0002(2)
O2W 0.0281(4) 0.0104(2) 0.0201(3) -0.0019(2) 0.0065(2) -0.0011(2)

loop_
_atom_type_symbol
_atom_type_description
_atom_type_scat_dispersion_real
_atom_type_scat_dispersion_imag
_atom_type_scat_source
C C 0.0033 0.0016 'International Tables Vol C Tables 4.2.6.8 and 6.1.1.4'
H H 0.0000 0.0000 'International Tables Vol C Tables 4.2.6.8 and 6.1.1.4'
N N 0.0061 0.0033 'International Tables Vol C Tables 4.2.6.8 and 6.1.1.4'
O O 0.0106 0.0060 'International Tables Vol C Tables 4.2.6.8 and 6.1.1.4'

loop_
_geom_angle_atom_site_label_1
_geom_angle_atom_site_label_2
_geom_angle_atom_site_label_3
_geom_angle_site_symmetry_1
_geom_angle_site_symmetry_3
_geom_angle
_geom_angle_publ_flag
C9 O2 H1O2 . . 105.5(11) ?
C10 O3 H1O3 . . 118.3(12) ?
C11 O4 H1O4 . . 106.7(12) ?
C2 N1 C3 . . 117.41(7) ?
C6 N2 N3 . . 118.17(6) ?
C6 N2 H1N2 . . 124.5(10) ?
N3 N2 H1N2 . . 117.1(10) ?
C7 N3 N2 . . 115.84(6) ?
C5 C1 C2 . . 118.73(7) ?
C5 C1 H1A . . 122.3(8) ?
C2 C1 H1A . . 118.9(8) ?
N1 C2 C1 . . 123.29(7) ?
N1 C2 H2A . . 117.8(8) ?
C1 C2 H2A . . 118.9(8) ?
N1 C3 C4 . . 123.43(7) ?
N1 C3 H3A . . 117.0(8) ?
C4 C3 H3A . . 119.6(8) ?
C3 C4 C5 . . 118.92(7) ?
C3 C4 H4A . . 119.9(9) ?
C5 C4 H4A . . 121.1(9) ?
C1 C5 C4 . . 118.18(7) ?
C1 C5 C6 . . 125.05(7) ?
C4 C5 C6 . . 116.76(6) ?
O1 C6 N2 . . 122.73(7) ?
O1 C6 C5 . . 121.16(7) ?
N2 C6 C5 . . 116.10(6) ?
N3 C7 C8 . . 121.57(7) ?
N3 C7 H7A . . 119.2(8) ?
C8 C7 H7A . . 119.2(8) ?
C13 C8 C9 . . 118.86(6) ?
C13 C8 C7 . . 118.20(6) ?
C9 C8 C7 . . 122.94(6) ?
O2 C9 C10 . . 117.13(6) ?
O2 C9 C8 . . 121.91(6) ?
C10 C9 C8 . . 120.96(6) ?
O3 C10 C9 . . 123.14(6) ?
O3 C10 C11 . . 118.03(6) ?
C9 C10 C11 . . 118.83(6) ?
O4 C11 C12 . . 122.13(6) ?
O4 C11 C10 . . 117.24(6) ?
C12 C11 C10 . . 120.63(6) ?
C13 C12 C11 . . 119.85(7) ?
C13 C12 H12A . . 121.6(8) ?
C11 C12 H12A . . 118.6(8) ?
C12 C13 C8 . . 120.85(7) ?
C12 C13 H13A . . 122.3(8) ?
C8 C13 H13A . . 116.8(8) ?
H1W1 O1W H2W1 . . 105.0(15) ?
H1W2 O2W H2W2 . . 97.2(15) ?

loop_
_geom_bond_atom_site_label_1
_geom_bond_atom_site_label_2
_geom_bond_site_symmetry_2
_geom_bond_distance
_geom_bond_publ_flag
O1 C6 . 1.2326(9) ?
O2 C9 . 1.3743(9) ?
O2 H1O2 . 0.883(18) ?
O3 C10 . 1.3557(9) ?
O3 H1O3 . 0.868(18) ?
O4 C11 . 1.3577(9) ?
O4 H1O4 . 0.895(18) ?
N1 C2 . 1.3380(10) ?
N1 C3 . 1.3428(11) ?
N2 C6 . 1.3524(9) ?
N2 N3 . 1.3809(9) ?
N2 H1N2 . 0.890(16) ?
N3 C7 . 1.2921(10) ?
C1 C5 . 1.3929(10) ?
C1 C2 . 1.3945(11) ?
C1 H1A . 0.988(13) ?
C2 H2A . 0.960(14) ?
C3 C4 . 1.3847(11) ?
C3 H3A . 0.988(13) ?
C4 C5 . 1.3941(10) ?
C4 H4A . 0.921(14) ?
C5 C6 . 1.5009(10) ?
C7 C8 . 1.4442(10) ?
C7 H7A . 0.987(15) ?
C8 C13 . 1.4011(10) ?
C8 C9 . 1.4060(10) ?
C9 C10 . 1.3954(10) ?
C10 C11 . 1.4047(10) ?
C11 C12 . 1.3965(10) ?
C12 C13 . 1.3827(10) ?
C12 H12A . 0.946(13) ?
C13 H13A . 1.000(13) ?
O1W H1W1 . 0.926(18) ?
O1W H2W1 . 0.838(18) ?
O2W H1W2 . 0.834(16) ?
O2W H2W2 . 0.863(19) ?

loop_
_geom_hbond_atom_site_label_D
_geom_hbond_atom_site_label_H
_geom_hbond_atom_site_label_A
_geom_hbond_site_symmetry_A
_geom_hbond_distance_DH
_geom_hbond_distance_HA
_geom_hbond_distance_DA
_geom_hbond_angle_DHA
_geom_hbond_publ_flag
O2 H1O2 N3 . 0.883(18) 1.854(18) 2.6561(9) 150.1(16) yes
O3 H1O3 N1 2_757 0.869(19) 1.835(19) 2.6911(10) 168.4(18) yes
O4 H1O4 O1W . 0.895(18) 1.769(18) 2.6559(9) 170.5(18) yes
N2 H1N2 O2W 3_666 0.890(16) 2.132(15) 2.9910(9) 162.1(14) yes
O1W H1W1 O1 1_454 0.926(18) 1.880(18) 2.7834(9) 164.6(16) yes
O1W H2W1 O2W . 0.837(19) 2.077(18) 2.8980(11) 167.0(18) yes
O2W H1W2 O2 1_554 0.831(15) 2.161(15) 2.9570(11) 160.3(14) yes
O2W H2W2 O4 4_575 0.86(2) 1.91(2) 2.7688(9) 173.3(19) yes
C4 H4A O1 3_768 0.922(14) 2.575(14) 3.2930(11) 135.1(11) yes
C7 H7A O2W 3_666 0.988(14) 2.347(14) 3.2176(10) 146.7(12) yes

loop_
_geom_torsion_atom_site_label_1
_geom_torsion_atom_site_label_2
_geom_torsion_atom_site_label_3
_geom_torsion_atom_site_label_4
_geom_torsion_site_symmetry_1
_geom_torsion_site_symmetry_2
_geom_torsion_site_symmetry_3
_geom_torsion_site_symmetry_4
_geom_torsion
_geom_torsion_publ_flag
C6 N2 N3 C7 . . . . 179.26(7) ?
C3 N1 C2 C1 . . . . 1.77(14) ?
C5 C1 C2 N1 . . . . -0.22(14) ?
C2 N1 C3 C4 . . . . -1.57(14) ?
N1 C3 C4 C5 . . . . -0.19(14) ?
C2 C1 C5 C4 . . . . -1.57(12) ?
C2 C1 C5 C6 . . . . 177.13(8) ?
C3 C4 C5 C1 . . . . 1.76(12) ?
C3 C4 C5 C6 . . . . -177.05(8) ?
N3 N2 C6 O1 . . . . -3.53(12) ?
N3 N2 C6 C5 . . . . 177.10(7) ?
C1 C5 C6 O1 . . . . -166.63(8) ?
C4 C5 C6 O1 . . . . 12.09(12) ?
C1 C5 C6 N2 . . . . 12.74(12) ?
C4 C5 C6 N2 . . . . -168.54(7) ?
N2 N3 C7 C8 . . . . 178.85(7) ?
N3 C7 C8 C13 . . . . 177.91(8) ?
N3 C7 C8 C9 . . . . -2.81(13) ?
C13 C8 C9 O2 . . . . 178.05(7) ?
C7 C8 C9 O2 . . . . -1.23(12) ?
C13 C8 C9 C10 . . . . -1.49(12) ?
C7 C8 C9 C10 . . . . 179.23(7) ?
O2 C9 C10 O3 . . . . 1.24(12) ?
C8 C9 C10 O3 . . . . -179.21(8) ?
O2 C9 C10 C11 . . . . -178.29(7) ?
C8 C9 C10 C11 . . . . 1.26(12) ?
O3 C10 C11 O4 . . . . 0.08(11) ?
C9 C10 C11 O4 . . . . 179.64(7) ?
O3 C10 C11 C12 . . . . -179.47(8) ?
C9 C10 C11 C12 . . . . 0.09(12) ?
O4 C11 C12 C13 . . . . 179.27(7) ?
C10 C11 C12 C13 . . . . -1.20(12) ?
C11 C12 C13 C8 . . . . 0.97(12) ?
C9 C8 C13 C12 . . . . 0.35(12) ?
C7 C8 C13 C12 . . . . 179.67(7) ?

loop_
_cod_related_entry_id
_cod_related_entry_database
_cod_related_entry_code
1 ChemSpider 30656302
